data_1510197
loop_
_publ_author_name
'Ferro, R.'
'Rossi, D.'
'Marazza, R.'
'Contardi, V.'

_publ_section_title
;
 Fe2 P-type phases in the ternary alloys of the rare earths with indium
 and gold
;
_journal_name_full 'Zeitschrift fuer Metallkunde'
_journal_page_first 493
_journal_page_last 494
_journal_volume 68
_journal_year 1977
_chemical_formula_sum 'Au In Tb'
_space_group_IT_number 189
_symmetry_space_group_name_Hall 'P -6 -2'
_symmetry_space_group_name_H-M 'P -6 2 m'
_cell_angle_alpha 90
_cell_angle_beta 90
_cell_angle_gamma 120
_cell_formula_units_Z 3
_cell_length_a 7.691
_cell_length_b 7.691
_cell_length_c 3.951
_cell_volume 202.397
_citation_journal_id_ASTM ZEMTAE
_cod_data_source_file gold_253.cif
_cod_data_source_block Au1In1Tb1
_cod_original_cell_volume 202.3966
_cod_original_formula_sum 'Au1 In1 Tb1'
_cod_database_code 1510197

loop_
_symmetry_equiv_pos_as_xyz
x,y,z
-x+y,-x,-z
-y,x-y,z
x,y,-z
-x+y,-x,z
-y,x-y,-z
y,x,z
x-y,-y,-z
-x,-x+y,z
y,x,-z
x-y,-y,z
-x,-x+y,-z

loop_
_atom_site_label
_atom_site_type_symbol
_atom_site_fract_x
_atom_site_fract_y
_atom_site_fract_z
_atom_site_occupancy
_atom_site_U_iso_or_equiv
In1 In 0.245 0 0 1 0.0
Tb1 Tb 0.585 0 0.5 1 0.0
Au1 Au 0 0 0.5 1 0.0
Au2 Au 0.3333 0.6667 0 1 0.0
